data_2017578
loop_
_publ_author_name
'D\'iaz, Yurina'
'Quiroga, Jairo'
'Cobo, Justo'
'Glidewell, Christopher'

_publ_section_title
;(<i>E</i>)-<i>N</i>-{[6-Chloro-4-(4-chlorophenyl)-3-methyl-1-phenyl-1<i>H</i>-pyrazolo[3,4-<i>b</i>]pyridin-5-yl]methylene}benzene-1,2-diamine:
 a three-dimensional framework structure built from only two hydrogen bonds
;
_journal_coeditor_code SK3364
_journal_issue 3
_journal_name_full 'Acta Crystallographica Section C'
_journal_page_first o137
_journal_page_last o140
_journal_paper_doi 10.1107/S0108270110004026
_journal_volume 66
_journal_year 2010
_chemical_formula_iupac 'C26 H19 Cl2 N5'
_chemical_formula_moiety 'C26 H19 Cl2 N5'
_chemical_formula_sum 'C26 H19 Cl2 N5'
_chemical_formula_weight 472.36
_chemical_name_systematic
;(<i>E</i>)-<i>N</i>-{[6-Chloro-4-(4-chlorophenyl)-3-methyl-1-phenyl-1<i>H</i>-
pyrazolo[3,4-<i>b</i>]pyridin-5-yl]methylene}benzene-1,2-diamine
;
_space_group_IT_number 33
_symmetry_cell_setting orthorhombic
_symmetry_space_group_name_Hall 'P 2c -2n'
_symmetry_space_group_name_H-M 'P n a 21'
_atom_sites_solution_hydrogens geom
_atom_sites_solution_primary direct
_atom_sites_solution_secondary difmap
_cell_angle_alpha 90.00
_cell_angle_beta 90.00
_cell_angle_gamma 90.00
_cell_formula_units_Z 4
_cell_length_a 10.013(2)
_cell_length_b 12.3487(12)
_cell_length_c 17.666(4)
_cell_measurement_reflns_used 3777
_cell_measurement_temperature 120(2)
_cell_measurement_theta_max 25.05
_cell_measurement_theta_min 2.86
_cell_volume 2184.4(7)
_computing_cell_refinement 'DIRAX/LSQ (Duisenberg <i>et al.</i>, 2000)'
_computing_data_collection 'COLLECT (Nonius, 1999)'
_computing_data_reduction 'EVALCCD (Duisenberg <i>et al.</i>, 2003)'
_computing_molecular_graphics 'PLATON (Spek, 2009)'
_computing_publication_material
;
SHELXL97 (Sheldrick, 2008) and PLATON (Spek, 2009)
;
_computing_structure_refinement 'SHELXL97 (Sheldrick, 2008)'
_computing_structure_solution 'SIR2004 (Burla <i>et al.</i>, 2005)'
_diffrn_ambient_temperature 120(2)
_diffrn_detector_area_resol_mean 9.091
_diffrn_measured_fraction_theta_full 0.996
_diffrn_measured_fraction_theta_max 0.996
_diffrn_measurement_device_type 'Bruker Nonius KappaCCD area-detector'
_diffrn_measurement_method '\f and \w scans'
_diffrn_radiation_monochromator graphite
_diffrn_radiation_source 'Bruker Nonius FR591 rotating anode'
_diffrn_radiation_type 'Mo K\a'
_diffrn_radiation_wavelength 0.71073
_diffrn_reflns_av_R_equivalents 0.1036
_diffrn_reflns_av_sigmaI/netI 0.0918
_diffrn_reflns_limit_h_max 11
_diffrn_reflns_limit_h_min -11
_diffrn_reflns_limit_k_max 14
_diffrn_reflns_limit_k_min -14
_diffrn_reflns_limit_l_max 21
_diffrn_reflns_limit_l_min -20
_diffrn_reflns_number 15595
_diffrn_reflns_theta_full 25.05
_diffrn_reflns_theta_max 25.05
_diffrn_reflns_theta_min 2.86
_diffrn_standards_decay_% 0
_diffrn_standards_interval_count 0
_diffrn_standards_interval_time 0
_diffrn_standards_number 0
_exptl_absorpt_coefficient_mu 0.323
_exptl_absorpt_correction_T_max 0.987
_exptl_absorpt_correction_T_min 0.899
_exptl_absorpt_correction_type multi-scan
_exptl_absorpt_process_details '(SADABS; Sheldrick, 2003)'
_exptl_crystal_colour yellow
_exptl_crystal_density_diffrn 1.436
_exptl_crystal_density_method 'not measured'
_exptl_crystal_description needle
_exptl_crystal_F_000 976
_exptl_crystal_size_max 0.37
_exptl_crystal_size_mid 0.06
_exptl_crystal_size_min 0.04
_refine_diff_density_max 0.387
_refine_diff_density_min -0.337
_refine_ls_abs_structure_details 'Flack (1983), with 1792 pairs'
_refine_ls_abs_structure_Flack 0.12(10)
_refine_ls_extinction_method none
_refine_ls_goodness_of_fit_ref 1.096
_refine_ls_hydrogen_treatment mixed
_refine_ls_matrix_type full
_refine_ls_number_parameters 306
_refine_ls_number_reflns 3777
_refine_ls_number_restraints 1
_refine_ls_restrained_S_all 1.095
_refine_ls_R_factor_all 0.1067
_refine_ls_R_factor_gt 0.0566
_refine_ls_shift/su_max 0.001
_refine_ls_shift/su_mean 0.000
_refine_ls_structure_factor_coef Fsqd
_refine_ls_weighting_details 'w = 1/[\s^2^(Fo^2^)+(0.0407P)^2^+1.7541P] where P=(Fo^2^+2Fc^2^)/3'
_refine_ls_weighting_scheme calc
_refine_ls_wR_factor_gt 0.1052
_refine_ls_wR_factor_ref 0.1266
_reflns_number_gt 2630
_reflns_number_total 3777
_reflns_threshold_expression I>2\s(I)
_cod_data_source_file sk3364.cif
_cod_data_source_block I
_cod_database_code 2017578
_cod_database_fobs_code 2017578

loop_
_symmetry_equiv_pos_as_xyz
'x, y, z'
'-x, -y, z+1/2'
'-x+1/2, y+1/2, z+1/2'
'x+1/2, -y+1/2, z'

loop_
_atom_site_type_symbol
_atom_site_label
_atom_site_fract_x
_atom_site_fract_y
_atom_site_fract_z
_atom_site_U_iso_or_equiv
_atom_site_adp_type
_atom_site_calc_flag
_atom_site_refinement_flags
_atom_site_occupancy
_atom_site_disorder_assembly
_atom_site_disorder_group
N N1 0.0770(4) 0.7263(3) 0.8465(2) 0.0271(10) Uani d . 1 . .
N N2 0.0567(5) 0.6149(3) 0.8539(3) 0.0321(11) Uani d . 1 . .
C C3 0.1374(6) 0.5667(4) 0.8067(3) 0.0260(13) Uani d . 1 . .
C C3A 0.2136(5) 0.6443(4) 0.7656(3) 0.0244(12) Uani d . 1 . .
C C4 0.3103(5) 0.6428(4) 0.7105(3) 0.0254(13) Uani d . 1 . .
C C5 0.3612(5) 0.7420(4) 0.6849(3) 0.0243(11) Uani d . 1 . .
C C6 0.3053(6) 0.8363(4) 0.7174(3) 0.0269(13) Uani d . 1 . .
N N7 0.2149(4) 0.8408(3) 0.7708(2) 0.0250(10) Uani d . 1 . .
C C7A 0.1703(5) 0.7441(4) 0.7935(3) 0.0246(12) Uani d . 1 . .
C C11 0.0024(5) 0.7974(4) 0.8919(3) 0.0281(13) Uani d . 1 . .
C C12 0.0496(6) 0.9013(5) 0.9051(3) 0.0357(14) Uani d . 1 . .
H H12 0.1319 0.9247 0.8839 0.043 Uiso calc R 1 . .
C C13 -0.0261(6) 0.9706(5) 0.9501(3) 0.0400(15) Uani d . 1 . .
H H13 0.0042 1.0423 0.9591 0.048 Uiso calc R 1 . .
C C14 -0.1446(7) 0.9362(5) 0.9815(3) 0.0392(15) Uani d . 1 . .
H H14 -0.1960 0.9842 1.0117 0.047 Uiso calc R 1 . .
C C15 -0.1877(6) 0.8329(4) 0.9691(3) 0.0341(14) Uani d . 1 . .
H H15 -0.2687 0.8089 0.9915 0.041 Uiso calc R 1 . .
C C16 -0.1147(5) 0.7631(4) 0.9243(3) 0.0273(13) Uani d . 1 . .
H H16 -0.1454 0.6913 0.9160 0.033 Uiso calc R 1 . .
C C31 0.1393(7) 0.4479(4) 0.8027(3) 0.0358(15) Uani d . 1 . .
H H31A 0.2296 0.4216 0.8138 0.054 Uiso calc R 1 . .
H H31B 0.1130 0.4246 0.7519 0.054 Uiso calc R 1 . .
H H31C 0.0766 0.4182 0.8400 0.054 Uiso calc R 1 . .
C C41 0.3566(5) 0.5375(4) 0.6806(3) 0.0229(11) Uani d . 1 . .
C C42 0.2732(6) 0.4787(4) 0.6345(3) 0.0317(13) Uani d . 1 . .
H H42 0.1904 0.5088 0.6188 0.038 Uiso calc R 1 . .
C C43 0.3085(5) 0.3779(4) 0.6111(3) 0.0339(13) Uani d . 1 . .
H H43 0.2519 0.3387 0.5777 0.041 Uiso calc R 1 . .
C C44 0.4259(6) 0.3327(4) 0.6359(3) 0.0294(13) Uani d . 1 . .
Cl Cl44 0.46779(14) 0.20246(10) 0.61010(9) 0.0367(3) Uani d . 1 . .
C C45 0.5117(6) 0.3897(4) 0.6819(4) 0.0426(15) Uani d . 1 . .
H H45 0.5933 0.3587 0.6986 0.051 Uiso calc R 1 . .
C C46 0.4753(6) 0.4941(4) 0.7033(3) 0.0373(14) Uani d . 1 . .
H H46 0.5339 0.5356 0.7341 0.045 Uiso calc R 1 . .
C C57 0.4555(5) 0.7422(4) 0.6223(3) 0.0300(13) Uani d . 1 . .
H H57 0.4733 0.6748 0.5985 0.036 Uiso calc R 1 . .
N N57 0.5150(5) 0.8236(4) 0.5970(2) 0.0337(11) Uani d . 1 . .
C C51 0.5980(6) 0.8139(5) 0.5336(3) 0.0306(13) Uani d . 1 . .
C C52 0.5967(5) 0.9016(4) 0.4832(3) 0.0271(12) Uani d . 1 . .
C C53 0.6762(6) 0.8957(5) 0.4201(3) 0.0411(16) Uani d . 1 . .
H H53 0.6741 0.9533 0.3845 0.049 Uiso calc R 1 . .
C C54 0.7583(6) 0.8094(5) 0.4072(3) 0.0412(15) Uani d . 1 . .
H H54 0.8132 0.8076 0.3633 0.049 Uiso calc R 1 . .
C C55 0.7611(7) 0.7254(5) 0.4577(3) 0.0431(16) Uani d . 1 . .
H H55 0.8191 0.6658 0.4493 0.052 Uiso calc R 1 . .
C C56 0.6805(6) 0.7270(5) 0.5205(3) 0.0381(15) Uani d . 1 . .
H H56 0.6819 0.6680 0.5550 0.046 Uiso calc R 1 . .
N N52 0.5177(5) 0.9882(4) 0.4982(3) 0.0369(12) Uani d . 1 . .
H H52A 0.495(6) 1.038(5) 0.454(3) 0.044 Uiso d . 1 . .
H H52B 0.442(6) 0.987(4) 0.535(3) 0.044 Uiso d . 1 . .
Cl Cl61 0.35055(15) 0.96467(10) 0.68734(8) 0.0361(4) Uani d . 1 . .

loop_
_atom_site_aniso_label
_atom_site_aniso_U_11
_atom_site_aniso_U_22
_atom_site_aniso_U_33
_atom_site_aniso_U_12
_atom_site_aniso_U_13
_atom_site_aniso_U_23
N1 0.023(2) 0.031(3) 0.028(2) -0.0010(19) 0.001(2) -0.0001(19)
N2 0.037(3) 0.022(2) 0.037(2) -0.005(2) -0.005(2) 0.008(2)
C3 0.026(3) 0.024(3) 0.027(3) 0.007(3) -0.001(3) 0.003(2)
C3A 0.031(3) 0.021(3) 0.021(3) 0.003(2) -0.005(2) 0.001(2)
C4 0.023(3) 0.023(3) 0.031(3) 0.001(2) -0.009(2) 0.002(2)
C5 0.019(3) 0.031(3) 0.023(2) -0.002(2) -0.003(3) -0.003(2)
C6 0.034(3) 0.016(3) 0.031(3) -0.006(2) -0.012(3) 0.002(2)
N7 0.025(3) 0.027(2) 0.024(2) -0.001(2) -0.003(2) 0.0035(18)
C7A 0.024(3) 0.025(3) 0.025(3) -0.006(2) -0.006(2) 0.002(2)
C11 0.026(3) 0.026(3) 0.032(3) 0.005(3) -0.004(2) 0.005(2)
C12 0.027(3) 0.036(4) 0.044(3) -0.001(3) 0.001(3) 0.001(3)
C13 0.035(4) 0.032(3) 0.053(4) 0.000(3) 0.008(3) -0.009(3)
C14 0.036(4) 0.038(3) 0.043(3) 0.007(3) -0.001(3) -0.002(3)
C15 0.023(3) 0.038(4) 0.041(3) 0.003(3) 0.005(3) 0.008(3)
C16 0.026(3) 0.032(3) 0.024(2) -0.002(2) -0.001(2) 0.007(2)
C31 0.054(4) 0.018(3) 0.035(3) 0.001(3) 0.005(3) 0.004(2)
C41 0.022(3) 0.020(2) 0.027(3) 0.002(2) 0.003(3) 0.004(2)
C42 0.029(3) 0.034(3) 0.033(3) 0.000(3) -0.008(3) -0.001(2)
C43 0.028(3) 0.029(3) 0.045(3) 0.002(2) -0.012(3) -0.006(3)
C44 0.031(3) 0.014(3) 0.043(3) -0.002(2) 0.002(3) 0.000(2)
Cl44 0.0341(8) 0.0258(7) 0.0501(8) 0.0040(6) -0.0012(8) -0.0056(6)
C45 0.032(4) 0.037(3) 0.059(4) 0.009(3) -0.013(3) -0.011(3)
C46 0.034(4) 0.030(3) 0.048(4) -0.003(3) -0.005(3) -0.011(3)
C57 0.028(3) 0.023(3) 0.039(3) 0.002(2) -0.001(3) -0.002(2)
N57 0.034(3) 0.033(3) 0.033(3) -0.004(2) 0.002(2) 0.002(2)
C51 0.024(3) 0.039(3) 0.029(3) -0.007(3) -0.001(3) -0.001(3)
C52 0.013(3) 0.030(3) 0.039(3) 0.000(2) -0.006(3) 0.002(2)
C53 0.036(4) 0.046(4) 0.042(3) -0.018(3) -0.005(3) 0.010(3)
C54 0.036(4) 0.048(4) 0.039(3) 0.001(3) 0.007(3) -0.005(3)
C55 0.048(4) 0.032(4) 0.049(4) 0.004(3) 0.004(3) -0.001(3)
C56 0.035(4) 0.043(4) 0.036(3) 0.006(3) -0.002(3) 0.001(3)
N52 0.038(3) 0.028(3) 0.044(3) 0.003(2) 0.005(3) 0.005(2)
Cl61 0.0420(9) 0.0241(7) 0.0423(7) -0.0014(7) 0.0091(8) 0.0039(6)

loop_
_atom_type_symbol
_atom_type_description
_atom_type_scat_dispersion_real
_atom_type_scat_dispersion_imag
_atom_type_scat_source
C C 0.0033 0.0016 'International Tables Vol C Tables 4.2.6.8 and 6.1.1.4'
H H 0.0000 0.0000 'International Tables Vol C Tables 4.2.6.8 and 6.1.1.4'
Cl Cl 0.1484 0.1585 'International Tables Vol C Tables 4.2.6.8 and 6.1.1.4'
N N 0.0061 0.0033 'International Tables Vol C Tables 4.2.6.8 and 6.1.1.4'

loop_
_geom_angle_atom_site_label_1
_geom_angle_atom_site_label_2
_geom_angle_atom_site_label_3
_geom_angle_site_symmetry_1
_geom_angle_site_symmetry_3
_geom_angle
_geom_angle_publ_flag
C7A N1 N2 . . 109.2(4) ?
C7A N1 C11 . . 131.8(4) ?
N2 N1 C11 . . 119.0(4) ?
C3 N2 N1 . . 107.4(4) ?
N2 C3 C3A . . 110.6(5) ?
N2 C3 C31 . . 119.6(5) ?
C3A C3 C31 . . 129.8(5) ?
C4 C3A C7A . . 118.7(5) ?
C4 C3A C3 . . 137.0(5) ?
C7A C3A C3 . . 104.3(5) ?
C3A C4 C5 . . 118.3(5) ?
C3A C4 C41 . . 119.1(4) ?
C5 C4 C41 . . 122.6(5) ?
C4 C5 C6 . . 116.4(5) ?
C4 C5 C57 . . 118.9(4) ?
C6 C5 C57 . . 124.4(5) ?
N7 C6 C5 . . 127.0(5) ?
N7 C6 Cl61 . . 111.3(4) ?
C5 C6 Cl61 . . 121.7(4) ?
C6 N7 C7A . . 114.2(5) ?
N7 C7A N1 . . 126.1(5) ?
N7 C7A C3A . . 125.4(5) ?
N1 C7A C3A . . 108.5(4) ?
C16 C11 C12 . . 120.4(5) ?
C16 C11 N1 . . 120.0(5) ?
C12 C11 N1 . . 119.6(5) ?
C11 C12 C13 . . 118.6(6) ?
C11 C12 H12 . . 120.7 ?
C13 C12 H12 . . 120.7 ?
C14 C13 C12 . . 120.7(6) ?
C14 C13 H13 . . 119.7 ?
C12 C13 H13 . . 119.7 ?
C15 C14 C13 . . 119.8(6) ?
C15 C14 H14 . . 120.1 ?
C13 C14 H14 . . 120.1 ?
C14 C15 C16 . . 120.6(6) ?
C14 C15 H15 . . 119.7 ?
C16 C15 H15 . . 119.7 ?
C11 C16 C15 . . 119.9(5) ?
C11 C16 H16 . . 120.0 ?
C15 C16 H16 . . 120.0 ?
C3 C31 H31A . . 109.5 ?
C3 C31 H31B . . 109.5 ?
H31A C31 H31B . . 109.5 ?
C3 C31 H31C . . 109.5 ?
H31A C31 H31C . . 109.5 ?
H31B C31 H31C . . 109.5 ?
C46 C41 C42 . . 119.8(5) ?
C46 C41 C4 . . 120.9(5) ?
C42 C41 C4 . . 119.1(5) ?
C43 C42 C41 . . 120.4(5) ?
C43 C42 H42 . . 119.8 ?
C41 C42 H42 . . 119.8 ?
C42 C43 C44 . . 119.9(5) ?
C42 C43 H43 . . 120.1 ?
C44 C43 H43 . . 120.1 ?
C43 C44 C45 . . 121.0(5) ?
C43 C44 Cl44 . . 120.2(4) ?
C45 C44 Cl44 . . 118.8(4) ?
C44 C45 C46 . . 118.1(5) ?
C44 C45 H45 . . 120.9 ?
C46 C45 H45 . . 120.9 ?
C41 C46 C45 . . 120.8(5) ?
C41 C46 H46 . . 119.6 ?
C45 C46 H46 . . 119.6 ?
N57 C57 C5 . . 125.6(5) ?
N57 C57 H57 . . 117.2 ?
C5 C57 H57 . . 117.2 ?
C57 N57 C51 . . 120.0(5) ?
C56 C51 N57 . . 123.9(5) ?
C56 C51 C52 . . 120.1(5) ?
N57 C51 C52 . . 115.9(5) ?
N52 C52 C53 . . 122.6(5) ?
N52 C52 C51 . . 119.4(5) ?
C53 C52 C51 . . 118.0(5) ?
C54 C53 C52 . . 121.8(5) ?
C54 C53 H53 . . 119.1 ?
C52 C53 H53 . . 119.1 ?
C53 C54 C55 . . 119.6(6) ?
C53 C54 H54 . . 120.2 ?
C55 C54 H54 . . 120.2 ?
C54 C55 C56 . . 120.3(6) ?
C54 C55 H55 . . 119.8 ?
C56 C55 H55 . . 119.8 ?
C55 C56 C51 . . 120.1(6) ?
C55 C56 H56 . . 120.0 ?
C51 C56 H56 . . 120.0 ?
C52 N52 H52A . . 117(3) ?
C52 N52 H52B . . 124(3) ?
H52A N52 H52B . . 110(5) ?

loop_
_geom_bond_atom_site_label_1
_geom_bond_atom_site_label_2
_geom_bond_site_symmetry_2
_geom_bond_distance
_geom_bond_publ_flag
N1 N2 . 1.397(6) y
N2 C3 . 1.304(7) y
C3 C3A . 1.424(7) y
C3A C4 . 1.373(7) y
C4 C5 . 1.402(7) y
C5 C6 . 1.414(7) y
C6 N7 . 1.308(7) y
N7 C7A . 1.336(6) y
C7A N1 . 1.341(6) y
C3A C7A . 1.397(7) y
N1 C11 . 1.404(7) ?
C3 C31 . 1.470(7) ?
C4 C41 . 1.478(7) ?
C5 C57 . 1.454(7) ?
C6 Cl61 . 1.732(5) ?
C11 C16 . 1.372(7) ?
C11 C12 . 1.388(8) ?
C12 C13 . 1.392(8) ?
C12 H12 . 0.9500 ?
C13 C14 . 1.377(8) ?
C13 H13 . 0.9500 ?
C14 C15 . 1.364(8) ?
C14 H14 . 0.9500 ?
C15 C16 . 1.380(7) ?
C15 H15 . 0.9500 ?
C16 H16 . 0.9500 ?
C31 H31A . 0.9800 ?
C31 H31B . 0.9800 ?
C31 H31C . 0.9800 ?
C41 C46 . 1.365(7) ?
C41 C42 . 1.374(7) ?
C42 C43 . 1.358(7) ?
C42 H42 . 0.9500 ?
C43 C44 . 1.373(7) ?
C43 H43 . 0.9500 ?
C44 C45 . 1.376(8) ?
C44 Cl44 . 1.724(5) ?
C45 C46 . 1.392(7) ?
C45 H45 . 0.9500 ?
C46 H46 . 0.9500 ?
C57 N57 . 1.250(6) ?
C57 H57 . 0.9500 ?
N57 C51 . 1.400(7) ?
C51 C56 . 1.373(8) ?
C51 C52 . 1.402(8) ?
C52 N52 . 1.356(7) ?
C52 C53 . 1.371(8) ?
C53 C54 . 1.366(8) ?
C53 H53 . 0.9500 ?
C54 C55 . 1.368(8) ?
C54 H54 . 0.9500 ?
C55 C56 . 1.372(8) ?
C55 H55 . 0.9500 ?
C56 H56 . 0.9500 ?
N52 H52A . 1.02(6) ?
N52 H52B . 1.00(6) ?

loop_
_geom_hbond_atom_site_label_D
_geom_hbond_atom_site_label_H
_geom_hbond_atom_site_label_A
_geom_hbond_site_symmetry_A
_geom_hbond_distance_DH
_geom_hbond_distance_HA
_geom_hbond_distance_DA
_geom_hbond_angle_DHA
_geom_hbond_publ_flag
N52 H52A N2 3_554 1.02(6) 2.07(6) 3.082(7) 170(5) y
C46 H46 N7 4_565 0.95 2.46 3.367(7) 160 y

loop_
_geom_torsion_atom_site_label_1
_geom_torsion_atom_site_label_2
_geom_torsion_atom_site_label_3
_geom_torsion_atom_site_label_4
_geom_torsion_site_symmetry_1
_geom_torsion_site_symmetry_2
_geom_torsion_site_symmetry_3
_geom_torsion_site_symmetry_4
_geom_torsion
_geom_torsion_publ_flag
C7A N1 N2 C3 . . . . 0.7(5) ?
C11 N1 N2 C3 . . . . -179.5(4) ?
N1 N2 C3 C3A . . . . -0.6(6) ?
N1 N2 C3 C31 . . . . 179.2(5) ?
N2 C3 C3A C4 . . . . -180.0(6) ?
C31 C3 C3A C4 . . . . 0.2(10) ?
N2 C3 C3A C7A . . . . 0.4(6) ?
C31 C3 C3A C7A . . . . -179.5(5) ?
C7A C3A C4 C5 . . . . 0.0(7) ?
C3 C3A C4 C5 . . . . -179.7(6) ?
C7A C3A C4 C41 . . . . -179.9(5) ?
C3 C3A C4 C41 . . . . 0.4(9) ?
C3A C4 C5 C6 . . . . -1.3(7) ?
C41 C4 C5 C6 . . . . 178.6(5) ?
C3A C4 C5 C57 . . . . -174.9(5) ?
C41 C4 C5 C57 . . . . 5.0(7) ?
C4 C5 C6 N7 . . . . 2.7(8) ?
C57 C5 C6 N7 . . . . 175.9(5) ?
C4 C5 C6 Cl61 . . . . -175.9(4) ?
C57 C5 C6 Cl61 . . . . -2.8(7) ?
C5 C6 N7 C7A . . . . -2.3(8) ?
Cl61 C6 N7 C7A . . . . 176.5(3) ?
C6 N7 C7A N1 . . . . -179.2(5) ?
C6 N7 C7A C3A . . . . 0.7(7) ?
N2 N1 C7A N7 . . . . 179.5(5) ?
C11 N1 C7A N7 . . . . -0.3(9) ?
N2 N1 C7A C3A . . . . -0.5(5) ?
C11 N1 C7A C3A . . . . 179.8(5) ?
C4 C3A C7A N7 . . . . 0.4(8) ?
C3 C3A C7A N7 . . . . -179.8(5) ?
C4 C3A C7A N1 . . . . -179.7(4) ?
C3 C3A C7A N1 . . . . 0.1(5) ?
C7A N1 C11 C16 . . . . 159.5(5) ?
N2 N1 C11 C16 . . . . -20.3(7) ?
C7A N1 C11 C12 . . . . -22.2(8) ?
N2 N1 C11 C12 . . . . 158.1(5) y
C16 C11 C12 C13 . . . . -1.8(8) ?
N1 C11 C12 C13 . . . . 179.8(5) ?
C11 C12 C13 C14 . . . . 0.8(9) ?
C12 C13 C14 C15 . . . . 0.6(9) ?
C13 C14 C15 C16 . . . . -1.0(9) ?
C12 C11 C16 C15 . . . . 1.5(7) ?
N1 C11 C16 C15 . . . . 179.8(5) ?
C14 C15 C16 C11 . . . . 0.0(8) ?
C3A C4 C41 C46 . . . . -102.5(6) ?
C5 C4 C41 C46 . . . . 77.6(7) ?
C3A C4 C41 C42 . . . . 71.8(7) y
C5 C4 C41 C42 . . . . -108.1(6) ?
C46 C41 C42 C43 . . . . -0.3(8) ?
C4 C41 C42 C43 . . . . -174.6(5) ?
C41 C42 C43 C44 . . . . 2.3(9) ?
C42 C43 C44 C45 . . . . -2.5(9) ?
C42 C43 C44 Cl44 . . . . 177.0(4) ?
C43 C44 C45 C46 . . . . 0.6(9) ?
Cl44 C44 C45 C46 . . . . -178.9(5) ?
C42 C41 C46 C45 . . . . -1.6(9) ?
C4 C41 C46 C45 . . . . 172.6(5) ?
C44 C45 C46 C41 . . . . 1.5(9) ?
C4 C5 C57 N57 . . . . -175.1(5) y
C6 C5 C57 N57 . . . . 11.9(9) ?
C5 C57 N57 C51 . . . . -176.5(5) y
C57 N57 C51 C56 . . . . -38.9(8) ?
C57 N57 C51 C52 . . . . 143.2(5) y
C56 C51 C52 N52 . . . . -177.9(5) ?
N57 C51 C52 N52 . . . . 0.0(7) ?
C56 C51 C52 C53 . . . . 2.2(8) ?
N57 C51 C52 C53 . . . . -179.9(5) ?
N52 C52 C53 C54 . . . . 177.8(6) ?
C51 C52 C53 C54 . . . . -2.2(8) ?
C52 C53 C54 C55 . . . . 0.7(9) ?
C53 C54 C55 C56 . . . . 1.0(9) ?
C54 C55 C56 C51 . . . . -1.0(9) ?
N57 C51 C56 C55 . . . . -178.4(5) ?
C52 C51 C56 C55 . . . . -0.6(9) ?

loop_
_cod_related_entry_id
_cod_related_entry_database
_cod_related_entry_code
1 ChemSpider 24726608
